data_7212152
loop_
_publ_author_name
'Niu, Cao-Yuan'
'Zheng, Xian-Fu'
'He, Yong'
'Feng, Zhi-Qiang'
'Kou, Chun-Hong'

_publ_section_title
;
 Tuning of unusual secondary ligands to construct fluorescent zinc
 coordination polymers of an unsymmetrical pyridylbenzoate ligand from 1D
 chain to interdigital or porous 2D layers and interpenetrated 3D
 frameworks
;
_journal_issue 10
_journal_name_full CrystEngComm
_journal_page_first 2847
_journal_paper_doi 10.1039/b920737f
_journal_volume 12
_journal_year 2010
_chemical_formula_moiety 'C31 H26 N2 O8 Zn2'
_chemical_formula_sum 'C31 H26 N2 O8 Zn2'
_chemical_formula_weight 685.28
_chemical_name_systematic
;
?
;
_space_group_IT_number 9
_symmetry_cell_setting monoclinic
_symmetry_space_group_name_Hall 'C -2yc'
_symmetry_space_group_name_H-M 'C 1 c 1'
_atom_sites_solution_hydrogens geom
_atom_sites_solution_primary direct
_atom_sites_solution_secondary difmap
_audit_creation_method SHELXL-97
_cell_angle_alpha 90.00
_cell_angle_beta 112.531(2)
_cell_angle_gamma 90.00
_cell_formula_units_Z 4
_cell_length_a 16.482(2)
_cell_length_b 8.7429(11)
_cell_length_c 20.933(3)
_cell_measurement_temperature 173(2)
_cell_measurement_theta_max 25.50
_cell_measurement_theta_min 2.68
_cell_volume 2786.2(6)
_computing_cell_refinement 'Bruker SMART (Siemens, 1996)'
_computing_data_collection 'Bruker SMART (Siemens, 1996)'
_computing_data_reduction 'Bruker SAINT (Siemens, 1994)'
_computing_molecular_graphics
;
'SHELXL97 (Sheldrick, 2008) and DIAMOND (Brandenburg, 2005)
;
_computing_publication_material 'SHELXL97 (Sheldrick, 2008)'
_computing_structure_refinement 'SHELXL97 (Sheldrick, 2008)'
_computing_structure_solution 'SHELXL97 (Sheldrick, 2008)'
_diffrn_ambient_temperature 173(2)
_diffrn_measured_fraction_theta_full 0.998
_diffrn_measured_fraction_theta_max 0.998
_diffrn_measurement_device_type 'CCD area detector'
_diffrn_measurement_method 'phi and omega scans'
_diffrn_radiation_monochromator graphite
_diffrn_radiation_source 'fine-focus sealed tube'
_diffrn_radiation_type MoK\a
_diffrn_radiation_wavelength 0.71073
_diffrn_reflns_av_R_equivalents 0.0164
_diffrn_reflns_av_sigmaI/netI 0.0215
_diffrn_reflns_limit_h_max 12
_diffrn_reflns_limit_h_min -19
_diffrn_reflns_limit_k_max 10
_diffrn_reflns_limit_k_min -10
_diffrn_reflns_limit_l_max 25
_diffrn_reflns_limit_l_min -23
_diffrn_reflns_number 7588
_diffrn_reflns_theta_full 25.50
_diffrn_reflns_theta_max 25.50
_diffrn_reflns_theta_min 2.68
_exptl_absorpt_coefficient_mu 1.779
_exptl_absorpt_correction_T_max 0.6647
_exptl_absorpt_correction_T_min 0.6265
_exptl_absorpt_correction_type multi-scan
_exptl_absorpt_process_details '(SADABS; Sheldrick, 1996)'
_exptl_crystal_colour yellow
_exptl_crystal_density_diffrn 1.634
_exptl_crystal_density_method 'not measured'
_exptl_crystal_description block
_exptl_crystal_F_000 1400
_exptl_crystal_size_max 0.29
_exptl_crystal_size_mid 0.28
_exptl_crystal_size_min 0.25
_refine_diff_density_max 0.420
_refine_diff_density_min -0.299
_refine_diff_density_rms 0.053
_refine_ls_abs_structure_details 'Flack H D (1983), Acta Cryst. A39, 876-881'
_refine_ls_abs_structure_Flack 0.18(3)
_refine_ls_extinction_method none
_refine_ls_goodness_of_fit_ref 1.020
_refine_ls_hydrogen_treatment constr
_refine_ls_matrix_type full
_refine_ls_number_parameters 411
_refine_ls_number_reflns 3752
_refine_ls_number_restraints 72
_refine_ls_restrained_S_all 1.069
_refine_ls_R_factor_all 0.0331
_refine_ls_R_factor_gt 0.0277
_refine_ls_shift/su_max 0.001
_refine_ls_shift/su_mean 0.000
_refine_ls_structure_factor_coef Fsqd
_refine_ls_weighting_details 'calc w=1/[\s^2^(Fo^2^)+(0.0368P)^2^+3.7434P] where P=(Fo^2^+2Fc^2^)/3'
_refine_ls_weighting_scheme calc
_refine_ls_wR_factor_gt 0.0693
_refine_ls_wR_factor_ref 0.0731
_reflns_number_gt 3296
_reflns_number_total 3752
_reflns_threshold_expression >2sigma(I)
_cod_data_source_file b920737f.txt
_cod_data_source_block 4
_cod_original_cell_volume 2786.2(7)
_cod_original_sg_symbol_H-M Cc
_cod_database_code 7212152

loop_
_symmetry_equiv_pos_as_xyz
'x, y, z'
'x, -y, z+1/2'
'x+1/2, y+1/2, z'
'x+1/2, -y+1/2, z+1/2'

loop_
_atom_site_label
_atom_site_type_symbol
_atom_site_fract_x
_atom_site_fract_y
_atom_site_fract_z
_atom_site_U_iso_or_equiv
_atom_site_adp_type
_atom_site_occupancy
_atom_site_symmetry_multiplicity
_atom_site_calc_flag
_atom_site_refinement_flags
_atom_site_disorder_assembly
_atom_site_disorder_group
Zn1 Zn 0.18576(3) 0.39958(11) 0.91159(2) 0.0386(3) Uani 1 1 d . . .
Zn2 Zn 0.42699(3) 0.39912(12) 1.00971(2) 0.0390(3) Uani 1 1 d . . .
N1 N 0.0729(5) 0.5111(9) 0.8502(3) 0.0346(16) Uani 1 1 d . . .
N2 N 0.0370(5) 0.9894(10) 0.5689(3) 0.0429(19) Uani 1 1 d . . .
O1 O 0.2571(5) 0.4999(10) 0.8699(3) 0.061(2) Uani 1 1 d . . .
O2 O 0.4048(5) 0.4845(9) 0.9186(3) 0.057(2) Uani 1 1 d . . .
O3 O 0.2050(4) 0.4861(8) 1.0041(3) 0.0473(17) Uani 1 1 d . . .
O4 O 0.3488(5) 0.4991(10) 1.0499(3) 0.065(2) Uani 1 1 d . . .
O5 O 0.4396(7) 0.1869(8) 0.9928(4) 0.064(2) Uani 1 1 d U . .
O6 O 0.4672(7) 0.1630(13) 1.1010(4) 0.071(4) Uani 0.84(3) 1 d PDU . .
O7 O 0.1721(7) 0.1836(9) 0.9305(4) 0.071(3) Uani 1 1 d U A .
O8 O 0.1463(7) 0.1662(13) 0.8171(5) 0.063(4) Uani 0.80(3) 1 d PDU A 1
C1 C 0.0551(6) 0.5186(12) 0.7846(4) 0.045(3) Uani 1 1 d . . .
H1 H 0.0942 0.4708 0.7672 0.054 Uiso 1 1 calc R . .
C2 C -0.0167(7) 0.5913(11) 0.7390(4) 0.044(3) Uani 1 1 d . . .
H2 H -0.0262 0.5949 0.6913 0.052 Uiso 1 1 calc R . .
C3 C -0.0788(6) 0.6635(12) 0.7634(4) 0.034(2) Uani 1 1 d . . .
C4 C -0.0541(7) 0.6527(13) 0.8346(5) 0.045(2) Uani 1 1 d . . .
H4 H -0.0902 0.6984 0.8554 0.054 Uiso 1 1 calc R . .
C5 C 0.0179(7) 0.5810(13) 0.8741(5) 0.048(3) Uani 1 1 d . . .
H5 H 0.0317 0.5786 0.9225 0.058 Uiso 1 1 calc R . .
C6 C -0.1544(6) 0.7409(11) 0.7171(4) 0.036(2) Uani 1 1 d . . .
C7 C -0.2367(6) 0.7328(12) 0.7253(5) 0.041(2) Uani 1 1 d . . .
H7 H -0.2411 0.6806 0.7637 0.049 Uiso 1 1 calc R . .
C8 C -0.3073(7) 0.7997(12) 0.6782(6) 0.052(3) Uani 1 1 d . . .
H8 H -0.3610 0.7922 0.6850 0.062 Uiso 1 1 calc R . .
C9 C -0.3088(6) 0.8808(11) 0.6192(6) 0.040(2) Uani 1 1 d . . .
H9 H -0.3613 0.9254 0.5875 0.048 Uiso 1 1 calc R . .
C10 C -0.2285(5) 0.8923(10) 0.6098(5) 0.035(2) Uani 1 1 d . . .
C11 C -0.1537(6) 0.8230(10) 0.6577(4) 0.037(2) Uani 1 1 d . . .
H11 H -0.1000 0.8304 0.6509 0.044 Uiso 1 1 calc R . .
C12 C 0.2757(6) 0.5268(11) 1.0519(5) 0.041(2) Uani 1 1 d . . .
C13 C 0.0914(7) 0.9228(12) 0.5449(5) 0.042(2) Uani 1 1 d . . .
H13 H 0.0786 0.9274 0.4967 0.051 Uiso 1 1 calc R . .
C14 C 0.1688(7) 0.8440(13) 0.5885(5) 0.043(2) Uani 1 1 d . . .
H14 H 0.2077 0.7987 0.5703 0.052 Uiso 1 1 calc R . .
C15 C 0.1851(6) 0.8361(12) 0.6592(4) 0.037(2) Uani 1 1 d . . .
C16 C 0.1307(7) 0.9037(10) 0.6829(4) 0.044(3) Uani 1 1 d . . .
H16 H 0.1424 0.8992 0.7309 0.053 Uiso 1 1 calc R . .
C17 C 0.0576(6) 0.9804(11) 0.6396(4) 0.043(2) Uani 1 1 d . . .
H17 H 0.0201 1.0286 0.6585 0.052 Uiso 1 1 calc R . .
C18 C 0.2688(6) 0.7573(11) 0.7092(4) 0.036(2) Uani 1 1 d . . .
C19 C 0.3439(7) 0.7626(12) 0.6981(5) 0.048(3) Uani 1 1 d . . .
H19 H 0.3443 0.8125 0.6579 0.057 Uiso 1 1 calc R . .
C20 C 0.4225(6) 0.6954(13) 0.7450(5) 0.049(3) Uani 1 1 d . . .
H20 H 0.4763 0.7006 0.7382 0.059 Uiso 1 1 calc R . .
C21 C 0.4159(7) 0.6231(12) 0.8002(7) 0.052(3) Uani 1 1 d . . .
H21 H 0.4674 0.5795 0.8338 0.063 Uiso 1 1 calc R . .
C22 C 0.3398(7) 0.6101(10) 0.8098(5) 0.041(2) Uani 1 1 d . . .
C23 C 0.2652(6) 0.6800(10) 0.7629(5) 0.038(2) Uani 1 1 d . . .
H23 H 0.2111 0.6728 0.7691 0.045 Uiso 1 1 calc R . .
C24 C 0.3332(6) 0.5229(11) 0.8723(4) 0.040(2) Uani 1 1 d . . .
C25 C 0.4474(7) 0.1085(10) 1.0422(5) 0.043(3) Uani 1 1 d D . .
C26 C 0.4471(9) -0.0606(13) 1.0428(5) 0.076(3) Uani 1 1 d DU . .
H26A H 0.5084 -0.0968 1.0574 0.091 Uiso 1 1 calc R . .
H26B H 0.4247 -0.0953 1.0781 0.091 Uiso 1 1 calc R . .
C27 C 0.3967(8) -0.1306(14) 0.9795(6) 0.100(4) Uani 1 1 d DU . .
H27A H 0.3835 -0.2335 0.9927 0.120 Uiso 1 1 calc R . .
H27B H 0.4390 -0.1476 0.9570 0.120 Uiso 1 1 calc R . .
C28 C 0.3169(4) -0.0855(6) 0.9236(3) 0.0688(17) Uani 1 1 d D . .
H28A H 0.3101 -0.1425 0.8810 0.083 Uiso 1 1 calc R . .
H28B H 0.3182 0.0253 0.9143 0.083 Uiso 1 1 calc R . .
C29 C 0.2354(8) -0.1250(14) 0.9477(6) 0.100(4) Uani 1 1 d DU . .
H29A H 0.2295 -0.2364 0.9530 0.121 Uiso 1 1 calc R . .
H29B H 0.2423 -0.0726 0.9914 0.121 Uiso 1 1 calc R . .
C30 C 0.1583(8) -0.0615(12) 0.8869(5) 0.069(3) Uani 1 1 d DU A .
H30A H 0.1035 -0.0867 0.8936 0.083 Uiso 1 1 calc R . .
H30B H 0.1559 -0.1142 0.8443 0.083 Uiso 1 1 calc R . .
C31 C 0.1600(8) 0.1099(11) 0.8755(6) 0.056(3) Uani 1 1 d D . .
O8' O 0.2155(8) 0.2037(11) 0.8636(7) 0.084(5) Uani 0.452(17) 1 d PDU A .
O6' O 0.4924(14) 0.172(3) 1.0118(13) 0.032(8) Uani 0.131(14) 1 d PDU . .

loop_
_atom_site_aniso_label
_atom_site_aniso_U_11
_atom_site_aniso_U_22
_atom_site_aniso_U_33
_atom_site_aniso_U_23
_atom_site_aniso_U_13
_atom_site_aniso_U_12
Zn1 0.0415(6) 0.0351(6) 0.0318(5) 0.0042(5) 0.0059(5) -0.0046(5)
Zn2 0.0417(6) 0.0367(7) 0.0320(5) -0.0037(5) 0.0069(5) 0.0044(5)
N1 0.042(4) 0.031(4) 0.031(4) -0.003(3) 0.014(3) -0.001(3)
N2 0.045(5) 0.048(5) 0.025(4) 0.010(3) 0.002(3) -0.005(4)
O1 0.048(4) 0.086(6) 0.049(4) 0.017(4) 0.017(3) -0.009(4)
O2 0.062(4) 0.057(5) 0.044(4) 0.008(3) 0.012(4) 0.021(3)
O3 0.042(4) 0.061(5) 0.031(3) -0.009(3) 0.005(3) -0.009(3)
O4 0.049(4) 0.095(6) 0.047(4) -0.038(4) 0.015(3) -0.007(4)
O5 0.093(6) 0.039(4) 0.052(4) 0.001(3) 0.018(4) 0.006(3)
O6 0.093(7) 0.077(6) 0.049(5) -0.012(4) 0.034(4) -0.018(5)
O7 0.126(6) 0.046(4) 0.051(4) 0.003(3) 0.046(4) 0.008(4)
O8 0.074(6) 0.072(6) 0.048(5) 0.018(4) 0.029(4) 0.005(4)
C1 0.036(5) 0.057(6) 0.038(5) 0.010(4) 0.009(4) 0.014(4)
C2 0.048(6) 0.062(7) 0.029(5) -0.004(4) 0.024(4) 0.006(4)
C3 0.037(5) 0.036(5) 0.034(4) -0.003(4) 0.020(4) -0.005(4)
C4 0.056(6) 0.049(6) 0.035(5) 0.001(4) 0.024(5) 0.005(5)
C5 0.062(7) 0.052(6) 0.027(5) -0.004(4) 0.014(5) -0.005(5)
C6 0.048(5) 0.035(5) 0.025(4) 0.004(3) 0.015(3) -0.003(4)
C7 0.034(5) 0.049(6) 0.047(5) 0.006(4) 0.024(4) -0.010(4)
C8 0.048(6) 0.052(7) 0.068(7) 0.006(5) 0.037(5) 0.000(4)
C9 0.025(5) 0.049(6) 0.044(5) -0.001(4) 0.012(4) -0.004(4)
C10 0.020(4) 0.042(5) 0.039(5) -0.003(4) 0.007(4) 0.003(3)
C11 0.041(5) 0.045(6) 0.028(4) 0.008(4) 0.017(4) -0.007(4)
C12 0.043(5) 0.038(5) 0.045(5) -0.001(4) 0.018(4) -0.008(4)
C13 0.052(6) 0.048(6) 0.029(5) 0.010(4) 0.019(4) 0.009(4)
C14 0.045(5) 0.053(6) 0.031(5) 0.005(4) 0.014(4) 0.007(5)
C15 0.039(5) 0.035(5) 0.032(4) 0.006(4) 0.008(4) -0.003(4)
C16 0.044(6) 0.051(6) 0.025(4) 0.010(4) 0.001(4) 0.006(4)
C17 0.056(6) 0.049(6) 0.028(4) -0.009(4) 0.020(4) -0.005(4)
C18 0.026(4) 0.044(5) 0.035(4) -0.004(4) 0.007(3) -0.002(4)
C19 0.060(7) 0.045(6) 0.043(5) 0.003(4) 0.026(5) -0.001(5)
C20 0.026(5) 0.060(7) 0.059(6) 0.003(5) 0.014(4) -0.001(4)
C21 0.043(6) 0.050(6) 0.056(7) 0.006(5) 0.010(5) 0.010(5)
C22 0.057(6) 0.036(5) 0.029(4) 0.003(3) 0.013(4) -0.005(4)
C23 0.027(4) 0.044(6) 0.038(5) -0.001(4) 0.008(4) 0.004(4)
C24 0.051(6) 0.039(5) 0.022(4) 0.004(4) 0.005(4) -0.004(4)
C25 0.055(6) 0.041(6) 0.042(5) -0.004(4) 0.028(5) 0.001(4)
C26 0.117(7) 0.050(5) 0.046(4) 0.011(4) 0.015(4) -0.011(5)
C27 0.105(6) 0.044(5) 0.103(7) 0.012(4) -0.015(5) -0.003(4)
C28 0.078(4) 0.038(3) 0.082(4) -0.004(3) 0.021(4) 0.003(3)
C29 0.157(9) 0.048(5) 0.067(5) 0.009(4) 0.009(6) 0.028(5)
C30 0.091(6) 0.042(5) 0.053(5) -0.012(4) 0.004(4) -0.013(4)
C31 0.064(7) 0.051(7) 0.054(7) 0.006(5) 0.024(6) 0.012(5)
O8' 0.100(9) 0.068(6) 0.110(8) -0.003(5) 0.070(7) -0.010(5)
O6' 0.006(10) 0.037(10) 0.049(12) 0.003(7) 0.007(7) 0.007(7)

loop_
_atom_type_symbol
_atom_type_description
_atom_type_scat_dispersion_real
_atom_type_scat_dispersion_imag
_atom_type_scat_source
C C 0.0033 0.0016 'International Tables Vol C Tables 4.2.6.8 and 6.1.1.4'
H H 0.0000 0.0000 'International Tables Vol C Tables 4.2.6.8 and 6.1.1.4'
N N 0.0061 0.0033 'International Tables Vol C Tables 4.2.6.8 and 6.1.1.4'
O O 0.0106 0.0060 'International Tables Vol C Tables 4.2.6.8 and 6.1.1.4'
Zn Zn 0.2839 1.4301 'International Tables Vol C Tables 4.2.6.8 and 6.1.1.4'

loop_
_geom_angle_atom_site_label_1
_geom_angle_atom_site_label_2
_geom_angle_atom_site_label_3
_geom_angle
_geom_angle_site_symmetry_1
_geom_angle_site_symmetry_3
O1 Zn1 O7 132.0(4) . .
O1 Zn1 O3 111.8(3) . .
O7 Zn1 O3 99.0(3) . .
O1 Zn1 N1 93.7(3) . .
O7 Zn1 N1 115.9(4) . .
O3 Zn1 N1 101.4(3) . .
O1 Zn1 O8' 82.0(4) . .
O7 Zn1 O8' 52.3(4) . .
O3 Zn1 O8' 141.6(4) . .
N1 Zn1 O8' 113.7(4) . .
O5 Zn2 O2 100.6(3) . .
O5 Zn2 O4 129.5(4) . .
O2 Zn2 O4 109.6(3) . .
O5 Zn2 N2 116.6(4) . 4_565
O2 Zn2 N2 101.8(3) . 4_565
O4 Zn2 N2 96.0(3) . 4_565
O5 Zn2 O6' 20.6(6) . .
O2 Zn2 O6' 105.4(6) . .
O4 Zn2 O6' 139.6(5) . .
N2 Zn2 O6' 95.9(6) 4_565 .
C1 N1 C5 117.6(8) . .
C1 N1 Zn1 118.2(6) . .
C5 N1 Zn1 124.2(6) . .
C13 N2 C17 117.2(7) . .
C13 N2 Zn2 124.3(6) . 4_464
C17 N2 Zn2 118.5(7) . 4_464
C24 O1 Zn1 146.3(6) . .
C24 O2 Zn2 129.0(7) . .
C12 O3 Zn1 129.4(6) . .
C12 O4 Zn2 153.0(6) . .
C25 O5 Zn2 112.1(6) . .
C31 O7 Zn1 107.2(6) . .
N1 C1 C2 123.5(9) . .
N1 C1 H1 118.2 . .
C2 C1 H1 118.2 . .
C1 C2 C3 119.8(8) . .
C1 C2 H2 120.1 . .
C3 C2 H2 120.1 . .
C4 C3 C6 125.6(9) . .
C4 C3 C2 113.1(8) . .
C6 C3 C2 121.3(8) . .
C5 C4 C3 121.9(11) . .
C5 C4 H4 119.0 . .
C3 C4 H4 119.0 . .
C4 C5 N1 124.0(9) . .
C4 C5 H5 118.0 . .
N1 C5 H5 118.0 . .
C3 C6 C7 121.2(8) . .
C3 C6 C11 122.0(9) . .
C7 C6 C11 116.7(8) . .
C8 C7 C6 119.1(9) . .
C8 C7 H7 120.5 . .
C6 C7 H7 120.5 . .
C7 C8 C9 125.6(10) . .
C7 C8 H8 117.2 . .
C9 C8 H8 117.2 . .
C10 C9 C8 116.9(9) . .
C10 C9 H9 121.6 . .
C8 C9 H9 121.6 . .
C11 C10 C9 119.1(9) . .
C11 C10 C12 120.5(8) . 4_464
C9 C10 C12 120.4(8) . 4_464
C10 C11 C6 122.6(9) . .
C10 C11 H11 118.7 . .
C6 C11 H11 118.7 . .
O4 C12 O3 122.0(9) . .
O4 C12 C10 119.2(8) . 4_565
O3 C12 C10 118.9(8) . 4_565
N2 C13 C14 122.7(9) . .
N2 C13 H13 118.6 . .
C14 C13 H13 118.6 . .
C15 C14 C13 117.5(10) . .
C15 C14 H14 121.3 . .
C13 C14 H14 121.3 . .
C16 C15 C14 119.5(9) . .
C16 C15 C18 120.4(8) . .
C14 C15 C18 120.0(9) . .
C15 C16 C17 121.4(9) . .
C15 C16 H16 119.3 . .
C17 C16 H16 119.3 . .
C16 C17 N2 121.7(9) . .
C16 C17 H17 119.2 . .
N2 C17 H17 119.2 . .
C23 C18 C19 120.3(9) . .
C23 C18 C15 118.8(9) . .
C19 C18 C15 120.8(9) . .
C18 C19 C20 121.5(10) . .
C18 C19 H19 119.2 . .
C20 C19 H19 119.2 . .
C21 C20 C19 115.6(10) . .
C21 C20 H20 122.2 . .
C19 C20 H20 122.2 . .
C22 C21 C20 123.3(10) . .
C22 C21 H21 118.4 . .
C20 C21 H21 118.4 . .
C21 C22 C23 118.7(9) . .
C21 C22 C24 122.4(9) . .
C23 C22 C24 118.9(9) . .
C18 C23 C22 120.4(9) . .
C18 C23 H23 119.8 . .
C22 C23 H23 119.8 . .
O1 C24 O2 128.3(9) . .
O1 C24 C22 115.9(8) . .
O2 C24 C22 115.7(9) . .
O5 C25 O6 122.2(10) . .
O5 C25 O6' 38.3(11) . .
O6 C25 O6' 110.2(15) . .
O5 C25 C26 125.2(9) . .
O6 C25 C26 112.1(10) . .
O6' C25 C26 116.3(14) . .
C27 C26 C25 115.4(9) . .
C27 C26 H26A 108.4 . .
C25 C26 H26A 108.4 . .
C27 C26 H26B 108.4 . .
C25 C26 H26B 108.4 . .
H26A C26 H26B 107.5 . .
C26 C27 C28 132.2(11) . .
C26 C27 H27A 104.2 . .
C28 C27 H27A 104.2 . .
C26 C27 H27B 104.2 . .
C28 C27 H27B 104.2 . .
H27A C27 H27B 105.5 . .
C27 C28 C29 107.1(9) . .
C27 C28 H28A 110.3 . .
C29 C28 H28A 110.3 . .
C27 C28 H28B 110.3 . .
C29 C28 H28B 110.3 . .
H28A C28 H28B 108.6 . .
C30 C29 C28 100.8(8) . .
C30 C29 H29A 111.6 . .
C28 C29 H29A 111.6 . .
C30 C29 H29B 111.6 . .
C28 C29 H29B 111.6 . .
H29A C29 H29B 109.4 . .
C29 C30 C31 115.6(9) . .
C29 C30 H30A 108.4 . .
C31 C30 H30A 108.4 . .
C29 C30 H30B 108.4 . .
C31 C30 H30B 108.4 . .
H30A C30 H30B 107.4 . .
O8 C31 O7 126.3(10) . .
O8 C31 O8' 56.8(9) . .
O7 C31 O8' 88.7(10) . .
O8 C31 C30 122.2(11) . .
O7 C31 C30 111.4(9) . .
O8' C31 C30 134.2(12) . .
C31 O8' Zn1 96.2(7) . .
C25 O6' Zn2 91.5(12) . .

loop_
_geom_bond_atom_site_label_1
_geom_bond_atom_site_label_2
_geom_bond_distance
_geom_bond_site_symmetry_2
Zn1 O1 1.924(7) .
Zn1 O7 1.960(8) .
Zn1 O3 1.988(6) .
Zn1 N1 2.057(7) .
Zn1 O8' 2.136(10) .
Zn2 O5 1.915(7) .
Zn2 O2 1.948(7) .
Zn2 O4 1.991(8) .
Zn2 N2 2.013(8) 4_565
Zn2 O6' 2.25(2) .
N1 C1 1.291(11) .
N1 C5 1.340(14) .
N2 C13 1.317(14) .
N2 C17 1.388(10) .
N2 Zn2 2.013(7) 4_464
O1 C24 1.251(12) .
O2 C24 1.253(10) .
O3 C12 1.261(10) .
O4 C12 1.246(12) .
O5 C25 1.205(12) .
O6 C25 1.240(11) .
O7 C31 1.269(13) .
O8 C31 1.254(11) .
C1 C2 1.360(13) .
C1 H1 0.9500 .
C2 C3 1.452(13) .
C2 H2 0.9500 .
C3 C4 1.391(12) .
C3 C6 1.423(12) .
C4 C5 1.316(15) .
C4 H4 0.9500 .
C5 H5 0.9500 .
C6 C7 1.432(14) .
C6 C11 1.440(12) .
C7 C8 1.337(14) .
C7 H7 0.9500 .
C8 C9 1.416(15) .
C8 H8 0.9500 .
C9 C10 1.414(13) .
C9 H9 0.9500 .
C10 C11 1.395(12) .
C10 C12 1.428(13) 4_464
C11 H11 0.9500 .
C12 C10 1.428(13) 4_565
C13 C14 1.430(14) .
C13 H13 0.9500 .
C14 C15 1.399(13) .
C14 H14 0.9500 .
C15 C16 1.319(14) .
C15 C18 1.539(12) .
C16 C17 1.374(13) .
C16 H16 0.9500 .
C17 H17 0.9500 .
C18 C23 1.334(13) .
C18 C19 1.345(15) .
C19 C20 1.419(14) .
C19 H19 0.9500 .
C20 C21 1.358(16) .
C20 H20 0.9500 .
C21 C22 1.350(16) .
C21 H21 0.9500 .
C22 C23 1.387(13) .
C22 C24 1.553(12) .
C23 H23 0.9500 .
C25 O6' 1.276(17) .
C25 C26 1.479(11) .
C26 C27 1.407(11) .
C26 H26A 0.9900 .
C26 H26B 0.9900 .
C27 C28 1.44(1) .
C27 H27A 0.9900 .
C27 H27B 0.9900 .
C28 C29 1.642(13) .
C28 H28A 0.9900 .
C28 H28B 0.9900 .
C29 C30 1.518(11) .
C29 H29A 0.9900 .
C29 H29B 0.9900 .
C30 C31 1.519(11) .
C30 H30A 0.9900 .
C30 H30B 0.9900 .
C31 O8' 1.322(13) .

loop_
_geom_torsion_atom_site_label_1
_geom_torsion_atom_site_label_2
_geom_torsion_atom_site_label_3
_geom_torsion_atom_site_label_4
_geom_torsion
_geom_torsion_site_symmetry_1
_geom_torsion_site_symmetry_4
O1 Zn1 N1 C1 46.4(8) . .
O7 Zn1 N1 C1 -94.5(8) . .
O3 Zn1 N1 C1 159.5(7) . .
O8' Zn1 N1 C1 -36.5(9) . .
O1 Zn1 N1 C5 -131.3(8) . .
O7 Zn1 N1 C5 87.8(8) . .
O3 Zn1 N1 C5 -18.2(8) . .
O8' Zn1 N1 C5 145.8(8) . .
O7 Zn1 O1 C24 -57.9(14) . .
O3 Zn1 O1 C24 68.1(14) . .
N1 Zn1 O1 C24 171.9(14) . .
O8' Zn1 O1 C24 -74.7(14) . .
O5 Zn2 O2 C24 100.4(9) . .
O4 Zn2 O2 C24 -38.6(9) . .
N2 Zn2 O2 C24 -139.4(8) 4_565 .
O6' Zn2 O2 C24 121(1) . .
O1 Zn1 O3 C12 -40.8(9) . .
O7 Zn1 O3 C12 101.7(9) . .
N1 Zn1 O3 C12 -139.4(8) . .
O8' Zn1 O3 C12 64.6(10) . .
O5 Zn2 O4 C12 -55.5(18) . .
O2 Zn2 O4 C12 67.7(18) . .
N2 Zn2 O4 C12 172.4(17) 4_565 .
O6' Zn2 O4 C12 -81(2) . .
O2 Zn2 O5 C25 -174.7(9) . .
O4 Zn2 O5 C25 -48.0(11) . .
N2 Zn2 O5 C25 76.4(10) 4_565 .
O6' Zn2 O5 C25 79.6(15) . .
O1 Zn1 O7 C31 -48.7(11) . .
O3 Zn1 O7 C31 -179.2(9) . .
N1 Zn1 O7 C31 73.4(10) . .
O8' Zn1 O7 C31 -27.5(9) . .
C5 N1 C1 C2 -1.0(15) . .
Zn1 N1 C1 C2 -178.9(8) . .
N1 C1 C2 C3 -1.1(16) . .
C1 C2 C3 C4 2.1(15) . .
C1 C2 C3 C6 179.8(9) . .
C6 C3 C4 C5 -178.8(11) . .
C2 C3 C4 C5 -1.2(16) . .
C3 C4 C5 N1 -0.8(18) . .
C1 N1 C5 C4 2.0(16) . .
Zn1 N1 C5 C4 179.7(9) . .
C4 C3 C6 C7 -40.1(14) . .
C2 C3 C6 C7 142.4(10) . .
C4 C3 C6 C11 143.7(11) . .
C2 C3 C6 C11 -33.8(14) . .
C3 C6 C7 C8 -176(1) . .
C11 C6 C7 C8 0.4(15) . .
C6 C7 C8 C9 -0.2(17) . .
C7 C8 C9 C10 -0.4(17) . .
C8 C9 C10 C11 0.7(13) . .
C8 C9 C10 C12 -179.5(9) . 4_464
C9 C10 C11 C6 -0.5(13) . .
C12 C10 C11 C6 179.7(9) 4_464 .
C3 C6 C11 C10 176.4(8) . .
C7 C6 C11 C10 0.0(14) . .
Zn2 O4 C12 O3 -9(2) . .
Zn2 O4 C12 C10 171.3(12) . 4_565
Zn1 O3 C12 O4 -9.3(14) . .
Zn1 O3 C12 C10 170.4(6) . 4_565
C17 N2 C13 C14 0.0(15) . .
Zn2 N2 C13 C14 -179.7(8) 4_464 .
N2 C13 C14 C15 1.3(16) . .
C13 C14 C15 C16 -1.7(16) . .
C13 C14 C15 C18 -178(1) . .
C14 C15 C16 C17 0.8(16) . .
C18 C15 C16 C17 177.1(9) . .
C15 C16 C17 N2 0.6(15) . .
C13 N2 C17 C16 -0.9(14) . .
Zn2 N2 C17 C16 178.7(7) 4_464 .
C16 C15 C18 C23 38.5(14) . .
C14 C15 C18 C23 -145.2(10) . .
C16 C15 C18 C19 -143.2(11) . .
C14 C15 C18 C19 33.1(13) . .
C23 C18 C19 C20 -4.1(16) . .
C15 C18 C19 C20 177.7(10) . .
C18 C19 C20 C21 1.5(16) . .
C19 C20 C21 C22 2.1(17) . .
C20 C21 C22 C23 -3.2(17) . .
C20 C21 C22 C24 178.2(10) . .
C19 C18 C23 C22 3.0(15) . .
C15 C18 C23 C22 -178.7(8) . .
C21 C22 C23 C18 0.6(14) . .
C24 C22 C23 C18 179.2(9) . .
Zn1 O1 C24 O2 -8(2) . .
Zn1 O1 C24 C22 172.2(9) . .
Zn2 O2 C24 O1 -8.9(16) . .
Zn2 O2 C24 C22 171.1(6) . .
C21 C22 C24 O1 -169.9(10) . .
C23 C22 C24 O1 11.5(13) . .
C21 C22 C24 O2 10.1(14) . .
C23 C22 C24 O2 -168.5(8) . .
Zn2 O5 C25 O6 -17.0(16) . .
Zn2 O5 C25 O6' -99.1(19) . .
Zn2 O5 C25 C26 171.9(10) . .
O5 C25 C26 C27 -29.9(19) . .
O6 C25 C26 C27 158.2(12) . .
O6' C25 C26 C27 -74(2) . .
C25 C26 C27 C28 -32(2) . .
C26 C27 C28 C29 -78.7(14) . .
C27 C28 C29 C30 176.1(9) . .
C28 C29 C30 C31 -63.0(12) . .
Zn1 O7 C31 O8 -9.7(17) . .
Zn1 O7 C31 O8' 36.2(10) . .
Zn1 O7 C31 C30 173.9(8) . .
C29 C30 C31 O8 132.0(13) . .
C29 C30 C31 O7 -51.5(16) . .
C29 C30 C31 O8' 58.8(19) . .
O8 C31 O8' Zn1 105.0(9) . .
O7 C31 O8' Zn1 -31.4(8) . .
C30 C31 O8' Zn1 -150.5(12) . .
O1 Zn1 O8' C31 -170.6(9) . .
O7 Zn1 O8' C31 25.2(7) . .
O3 Zn1 O8' C31 74.1(11) . .
N1 Zn1 O8' C31 -80.1(9) . .
O5 C25 O6' Zn2 51.1(12) . .
O6 C25 O6' Zn2 -65.6(13) . .
C26 C25 O6' Zn2 165.3(9) . .
O5 Zn2 O6' C25 -59.5(13) . .
O2 Zn2 O6' C25 -138.5(12) . .
O4 Zn2 O6' C25 11(2) . .
N2 Zn2 O6' C25 117.5(13) 4_565 .
